data_4314112
loop_
_publ_author_name
'Xiaobai Wang'
'Jagadese J. Vittal'

_publ_contact_author
; 
     Dr. Jagadese J. Vittal
     Department of Chemistry
     National University of Singapore
     3 Science Drive 3
     SINGAPORE 173543
;
_publ_contact_author_email chmjjv@nus.edu.sg
_publ_contact_author_fax '(65) 6779 1691'
_publ_contact_author_phone '(65) 6874 2975'
_publ_section_title
;
 Nature of the Reactants and Influence of Water on the Supramolecular
 Assembly
;
_journal_name_full 'Inorganic Chemistry'
_journal_page_first 5135
_journal_page_last 5142
_journal_paper_doi 10.1021/ic0344970
_journal_volume 42
_journal_year 2003
_chemical_formula_sum 'C48 H66 Cl6 Cu6 N12 O45'
_chemical_formula_weight 2125.07
_chemical_name_systematic
; 
 ? 
;
_space_group_IT_number 148
_symmetry_cell_setting trigonal
_symmetry_space_group_name_Hall '-R 3'
_symmetry_space_group_name_H-M 'R -3 :H'
_atom_sites_solution_hydrogens geom
_atom_sites_solution_primary direct
_atom_sites_solution_secondary difmap
_audit_creation_method SHELXL-97
_cell_angle_alpha 90.00
_cell_angle_beta 90.00
_cell_angle_gamma 120.00
_cell_formula_units_Z 6
_cell_length_a 13.7507(7)
_cell_length_b 13.7507(7)
_cell_length_c 74.763(6)
_cell_measurement_reflns_used 3148
_cell_measurement_temperature 223(2)
_cell_measurement_theta_max 21.2
_cell_measurement_theta_min 2.50
_cell_volume 12242.4(13)
_computing_cell_refinement 'Bruker AXS, SAINT'
_computing_data_collection 'Bruker AXS, SMART'
_computing_data_reduction 'Bruker AXS, SAINT'
_computing_molecular_graphics 'Bruker AXS, SHELXTL'
_computing_publication_material 'Bruker AXS, SHELXTL'
_computing_structure_refinement 'SHELXL-97 (Sheldrick, 1997)'
_computing_structure_solution 'SHELXS-97 (Sheldrick, 1990)'
_diffrn_ambient_temperature 223(2)
_diffrn_measured_fraction_theta_full 0.999
_diffrn_measured_fraction_theta_max 0.999
_diffrn_measurement_method '\w scans'
_diffrn_radiation_monochromator graphite
_diffrn_radiation_source 'fine-focus sealed tube'
_diffrn_radiation_type MoK\a
_diffrn_radiation_wavelength 0.71073
_diffrn_reflns_av_R_equivalents 0.0570
_diffrn_reflns_av_sigmaI/netI 0.0507
_diffrn_reflns_limit_h_max 11
_diffrn_reflns_limit_h_min -14
_diffrn_reflns_limit_k_max 14
_diffrn_reflns_limit_k_min -14
_diffrn_reflns_limit_l_max 80
_diffrn_reflns_limit_l_min -78
_diffrn_reflns_number 18477
_diffrn_reflns_theta_full 22.50
_diffrn_reflns_theta_max 22.50
_diffrn_reflns_theta_min 2.19
_exptl_absorpt_coefficient_mu 1.835
_exptl_absorpt_correction_T_max 0.8523
_exptl_absorpt_correction_T_min 0.4552
_exptl_absorpt_correction_type 'sadabs (Sheldrick, 1996)'
_exptl_crystal_colour blue
_exptl_crystal_density_diffrn 1.729
_exptl_crystal_density_meas ?
_exptl_crystal_density_method 'not measured'
_exptl_crystal_description 'thin plate, cut'
_exptl_crystal_F_000 6444
_exptl_crystal_size_max 0.3
_exptl_crystal_size_mid 0.2
_exptl_crystal_size_min 0.04
_refine_diff_density_max 2.735
_refine_diff_density_min -1.707
_refine_diff_density_rms 0.178
_refine_ls_extinction_method none
_refine_ls_goodness_of_fit_ref 1.076
_refine_ls_hydrogen_treatment mixed
_refine_ls_matrix_type full
_refine_ls_number_parameters 361
_refine_ls_number_reflns 3575
_refine_ls_number_restraints 240
_refine_ls_restrained_S_all 1.109
_refine_ls_R_factor_all 0.1149
_refine_ls_R_factor_gt 0.0873
_refine_ls_shift/su_max 0.001
_refine_ls_shift/su_mean 0.000
_refine_ls_structure_factor_coef Fsqd
_refine_ls_weighting_details 'calc w=1/[\s^2^(Fo^2^)+(0.1820P)^2^+0.0000P] where P=(Fo^2^+2Fc^2^)/3'
_refine_ls_weighting_scheme calc
_refine_ls_wR_factor_gt 0.2548
_refine_ls_wR_factor_ref 0.2719
_reflns_number_gt 2332
_reflns_number_total 3575
_reflns_threshold_expression >2sigma(I)
_cod_data_source_file ic0344970si20030512_020416_3.cif
_cod_data_source_block Compound2
_cod_depositor_comments
;
The following automatic conversions were performed:

'_exptl_crystal_density_meas' value 'not measured' was changed to '?'
- the value is perceived as not measured.

Automatic conversion script
Id: cif_fix_values 3008 2015-01-20 13:52:24Z robertas 
;
_cod_original_cell_volume 12242.5(13)
_cod_original_sg_symbol_H-M 'R -3'
_cod_database_code 4314112

loop_
_symmetry_equiv_pos_as_xyz
'x, y, z'
'-y, x-y, z'
'-x+y, -x, z'
'x+2/3, y+1/3, z+1/3'
'-y+2/3, x-y+1/3, z+1/3'
'-x+y+2/3, -x+1/3, z+1/3'
'x+1/3, y+2/3, z+2/3'
'-y+1/3, x-y+2/3, z+2/3'
'-x+y+1/3, -x+2/3, z+2/3'
'-x, -y, -z'
'y, -x+y, -z'
'x-y, x, -z'
'-x+2/3, -y+1/3, -z+1/3'
'y+2/3, -x+y+1/3, -z+1/3'
'x-y+2/3, x+1/3, -z+1/3'
'-x+1/3, -y+2/3, -z+2/3'
'y+1/3, -x+y+2/3, -z+2/3'
'x-y+1/3, x+2/3, -z+2/3'

loop_
_atom_site_label
_atom_site_type_symbol
_atom_site_fract_x
_atom_site_fract_y
_atom_site_fract_z
_atom_site_U_iso_or_equiv
_atom_site_adp_type
_atom_site_occupancy
_atom_site_symmetry_multiplicity
_atom_site_calc_flag
_atom_site_refinement_flags
_atom_site_disorder_assembly
_atom_site_disorder_group
Cu1 Cu 0.38709(10) 0.43379(10) 0.402399(17) 0.0510(5) Uani 1 1 d . . .
Cu2 Cu 0.76192(11) 0.69504(13) 0.432243(18) 0.0626(6) Uani 1 1 d . . .
N1 N 0.2734(7) 0.3348(7) 0.38473(12) 0.052(2) Uani 1 1 d . . .
C1 C 0.1697(10) 0.2520(9) 0.38871(16) 0.064(3) Uani 1 1 d . . .
H1 H 0.1481 0.2352 0.4008 0.077 Uiso 1 1 calc R . .
C2 C 0.0930(11) 0.1903(10) 0.3752(2) 0.081(4) Uani 1 1 d . . .
H2A H 0.0208 0.1313 0.3780 0.098 Uiso 1 1 calc R . .
C3 C 0.1257(12) 0.2179(11) 0.3582(2) 0.082(4) Uani 1 1 d . . .
H3 H 0.0754 0.1799 0.3488 0.099 Uiso 1 1 calc R . .
C4 C 0.2350(11) 0.3034(10) 0.35450(18) 0.073(4) Uani 1 1 d . . .
H4A H 0.2597 0.3215 0.3426 0.088 Uiso 1 1 calc R . .
C5 C 0.3045(9) 0.3598(9) 0.36811(15) 0.053(3) Uani 1 1 d . . .
C6 C 0.4226(9) 0.4540(9) 0.36578(14) 0.058(3) Uani 1 1 d . . .
H6A H 0.4733 0.4237 0.3645 0.070 Uiso 1 1 calc R . .
H6B H 0.4280 0.4966 0.3550 0.070 Uiso 1 1 calc R . .
N2 N 0.4547(7) 0.5267(7) 0.38117(11) 0.051(2) Uani 1 1 d . . .
H2 H 0.4207 0.5693 0.3798 0.062 Uiso 1 1 calc R . .
C7 C 0.5756(8) 0.6074(9) 0.38434(13) 0.052(3) Uani 1 1 d . . .
H7A H 0.5950 0.6815 0.3797 0.063 Uiso 1 1 calc R . .
H7B H 0.6218 0.5820 0.3781 0.063 Uiso 1 1 calc R . .
C8 C 0.5977(9) 0.6146(9) 0.40392(14) 0.050(3) Uani 1 1 d . . .
O1 O 0.5244(5) 0.5450(5) 0.41459(9) 0.0470(17) Uani 1 1 d . . .
O2 O 0.6936(6) 0.6895(6) 0.40929(9) 0.060(2) Uani 1 1 d . . .
N3 N 0.6737(7) 0.7305(7) 0.44915(11) 0.051(2) Uani 1 1 d . . .
C9 C 0.5810(9) 0.7388(9) 0.44543(15) 0.059(3) Uani 1 1 d . . .
H9 H 0.5526 0.7262 0.4337 0.070 Uiso 1 1 calc R . .
C10 C 0.5286(9) 0.7655(9) 0.45865(15) 0.061(3) Uani 1 1 d . . .
H10 H 0.4671 0.7750 0.4560 0.073 Uiso 1 1 calc R . .
C11 C 0.5678(11) 0.7778(11) 0.47566(18) 0.076(4) Uani 1 1 d . . .
H11 H 0.5295 0.7906 0.4849 0.091 Uiso 1 1 calc R . .
C12 C 0.6621(12) 0.7720(13) 0.47957(16) 0.084(4) Uani 1 1 d . . .
H12 H 0.6906 0.7847 0.4913 0.101 Uiso 1 1 calc R . .
C13 C 0.7148(9) 0.7470(10) 0.46599(15) 0.060(3) Uani 1 1 d . . .
C14 C 0.8153(12) 0.7360(14) 0.46836(17) 0.088(4) Uani 1 1 d . . .
H14 H 0.8539 0.7504 0.4793 0.105 Uiso 1 1 calc R . .
N4 N 0.8463(9) 0.7046(14) 0.45393(14) 0.115(5) Uani 1 1 d . . .
C15 C 0.9511(9) 0.7115(10) 0.44958(13) 0.057(3) Uani 1 1 d . . .
H15A H 0.9616 0.6591 0.4571 0.068 Uiso 1 1 calc R . .
H15B H 1.0129 0.7876 0.4520 0.068 Uiso 1 1 calc R . .
C16 C 0.9533(9) 0.6835(8) 0.43028(14) 0.048(3) Uani 1 1 d . . .
O3 O 0.8750(6) 0.6704(6) 0.42016(9) 0.062(2) Uani 1 1 d . . .
O4 O 1.0364(6) 0.6757(6) 0.42498(9) 0.060(2) Uani 1 1 d . . .
Cl1 Cl 0.3333 0.6667 0.41021(6) 0.0454(11) Uani 1 3 d SD . .
O5 O 0.3333 0.6667 0.42895(12) 0.065(4) Uani 1 3 d SD . .
O6 O 0.4463(5) 0.7273(6) 0.40391(9) 0.0588(19) Uani 1 1 d D . .
Cl2 Cl 1.0000 1.0000 0.42580(8) 0.0664(14) Uani 1 3 d SD . .
O7 O 1.0000 1.0000 0.40635(17) 0.117(6) Uani 1 3 d SD . .
O8 O 0.8903(7) 0.9227(9) 0.43055(13) 0.112(4) Uani 1 1 d D . .
Cl3 Cl 0.3333 0.6667 0.35265(6) 0.0567(12) Uani 1 3 d SD . .
O9 O 0.3333 0.6667 0.33431(14) 0.107(6) Uani 1 3 d SD . .
O10 O 0.2908(8) 0.7365(8) 0.35880(15) 0.111(4) Uani 1 1 d D . .
Cl4 Cl 0.7496(5) 0.5698(6) 0.34726(9) 0.0763(18) Uani 0.50 1 d PD . .
O11 O 0.7234(17) 0.4943(14) 0.3612(2) 0.126(4) Uiso 0.50 1 d PD . .
O12 O 0.8273(14) 0.5640(17) 0.3360(2) 0.126(4) Uiso 0.50 1 d PD . .
O13 O 0.7899(16) 0.6790(11) 0.3532(2) 0.126(4) Uiso 0.50 1 d PD . .
O14 O 0.6514(12) 0.5414(17) 0.3373(2) 0.126(4) Uiso 0.50 1 d PD . .
Cl5 Cl 1.0000 1.0000 0.4892(2) 0.101(5) Uani 0.50 3 d SPD . .
O15 O 1.0000 1.0000 0.4701(3) 0.166(9) Uiso 0.50 3 d SPD . .
O16 O 1.033(3) 0.922(2) 0.4939(3) 0.166(9) Uiso 0.50 1 d PD . .
Cl6 Cl 0.9186(11) 0.4771(11) 0.48043(17) 0.092(4) Uiso 0.33 1 d PD . .
O17 O 0.964(3) 0.578(2) 0.4897(5) 0.199(11) Uiso 0.33 1 d PD . .
O18 O 0.987(3) 0.491(3) 0.4657(4) 0.199(11) Uiso 0.33 1 d PD . .
O19 O 0.811(2) 0.447(4) 0.4743(5) 0.199(11) Uiso 0.33 1 d PD . .
O20 O 0.914(3) 0.394(3) 0.4916(4) 0.199(11) Uiso 0.33 1 d PD . .
O21 O 0.8144(8) 0.4923(9) 0.39555(13) 0.102(3) Uani 1 1 d . . .
O22 O 0.6453(13) 0.4698(13) 0.4341(2) 0.057(4) Uani 0.50 1 d P . .
O24 O 0.6667 0.3333 0.4147(4) 0.076(3) Uiso 0.50 3 d SP . .
O25 O 0.628(3) 0.493(3) 0.4427(5) 0.076(3) Uiso 0.25 1 d P . .
O26 O 0.6667 0.3333 0.3757(4) 0.076(3) Uiso 0.50 3 d SP . .
O27 O 0.6667 0.3333 0.4925(4) 0.076(3) Uiso 0.50 3 d SP . .
O28 O 0.860(4) 0.457(3) 0.4772(5) 0.076(3) Uiso 0.25 1 d P . .
O29 O 0.965(3) 0.499(3) 0.4906(4) 0.076(3) Uiso 0.25 1 d P . .
O30 O 0.867(3) 0.530(3) 0.4831(4) 0.076(3) Uiso 0.25 1 d P . .

loop_
_atom_site_aniso_label
_atom_site_aniso_U_11
_atom_site_aniso_U_22
_atom_site_aniso_U_33
_atom_site_aniso_U_23
_atom_site_aniso_U_13
_atom_site_aniso_U_12
Cu1 0.0488(8) 0.0403(8) 0.0545(9) -0.0013(6) -0.0027(6) 0.0152(6)
Cu2 0.0433(8) 0.0852(11) 0.0578(10) -0.0135(7) -0.0066(6) 0.0309(8)
N1 0.042(5) 0.040(5) 0.067(6) -0.003(4) -0.007(4) 0.016(4)
C1 0.067(8) 0.044(6) 0.081(8) -0.006(6) -0.017(7) 0.027(6)
C2 0.057(8) 0.051(7) 0.133(13) -0.016(8) -0.032(9) 0.025(6)
C3 0.083(11) 0.063(9) 0.095(11) -0.020(8) -0.038(9) 0.032(8)
C4 0.072(9) 0.071(8) 0.076(9) -0.016(7) -0.020(7) 0.036(8)
C5 0.057(7) 0.046(6) 0.062(7) -0.015(6) -0.014(6) 0.031(6)
C6 0.064(7) 0.059(7) 0.061(7) -0.002(6) 0.001(6) 0.038(6)
N2 0.048(5) 0.049(5) 0.062(6) -0.003(4) -0.003(4) 0.029(4)
C7 0.042(6) 0.054(6) 0.053(6) -0.003(5) -0.002(5) 0.018(5)
C8 0.042(7) 0.057(7) 0.058(7) -0.009(6) -0.007(5) 0.029(6)
O1 0.044(4) 0.043(4) 0.054(4) 0.002(3) -0.001(3) 0.021(3)
O2 0.040(4) 0.069(5) 0.060(5) -0.004(4) 0.000(4) 0.018(4)
N3 0.042(5) 0.046(5) 0.058(6) 0.000(4) 0.008(4) 0.017(4)
C9 0.041(6) 0.057(7) 0.068(7) 0.002(6) 0.007(5) 0.017(6)
C10 0.055(7) 0.063(7) 0.064(8) -0.005(6) 0.008(6) 0.030(6)
C11 0.061(8) 0.092(10) 0.081(10) -0.004(7) 0.010(7) 0.045(8)
C12 0.098(10) 0.122(12) 0.047(7) -0.002(7) -0.001(7) 0.067(10)
C13 0.055(7) 0.067(7) 0.058(7) 0.007(6) 0.001(6) 0.030(6)
C14 0.106(11) 0.152(14) 0.054(7) 0.004(8) -0.003(7) 0.100(11)
N4 0.072(7) 0.246(17) 0.060(7) -0.041(8) -0.021(6) 0.105(10)
C15 0.054(7) 0.060(7) 0.062(7) 0.005(5) -0.005(5) 0.033(6)
C16 0.051(7) 0.037(6) 0.059(7) 0.003(5) 0.005(6) 0.024(5)
O3 0.053(5) 0.081(6) 0.052(4) -0.017(4) -0.007(4) 0.033(4)
O4 0.063(5) 0.067(5) 0.063(5) -0.006(4) -0.006(4) 0.042(4)
Cl1 0.0378(15) 0.0378(15) 0.061(3) 0.000 0.000 0.0189(7)
O5 0.077(6) 0.077(6) 0.042(7) 0.000 0.000 0.038(3)
O6 0.037(4) 0.052(4) 0.084(5) 0.003(4) 0.011(4) 0.020(3)
Cl2 0.0458(18) 0.0458(18) 0.108(4) 0.000 0.000 0.0229(9)
O7 0.115(10) 0.115(10) 0.120(15) 0.000 0.000 0.058(5)
O8 0.054(6) 0.108(8) 0.119(8) 0.007(6) 0.012(5) -0.001(5)
Cl3 0.0532(18) 0.0532(18) 0.064(3) 0.000 0.000 0.0266(9)
O9 0.134(10) 0.134(10) 0.053(10) 0.000 0.000 0.067(5)
O10 0.083(7) 0.067(6) 0.187(11) -0.037(6) 0.006(7) 0.040(5)
Cl4 0.071(4) 0.083(4) 0.085(4) 0.004(3) 0.011(3) 0.045(4)
Cl5 0.060(4) 0.060(4) 0.184(14) 0.000 0.000 0.030(2)
O21 0.080(7) 0.119(8) 0.106(7) -0.020(6) -0.006(5) 0.049(6)
O22 0.065(10) 0.065(10) 0.058(9) 0.012(8) 0.001(8) 0.044(8)

loop_
_atom_type_symbol
_atom_type_description
_atom_type_scat_dispersion_real
_atom_type_scat_dispersion_imag
_atom_type_scat_source
C C 0.0033 0.0016 'International Tables Vol C Tables 4.2.6.8 and 6.1.1.4'
H H 0.0000 0.0000 'International Tables Vol C Tables 4.2.6.8 and 6.1.1.4'
N N 0.0061 0.0033 'International Tables Vol C Tables 4.2.6.8 and 6.1.1.4'
O O 0.0106 0.0060 'International Tables Vol C Tables 4.2.6.8 and 6.1.1.4'
Cl Cl 0.1484 0.1585 'International Tables Vol C Tables 4.2.6.8 and 6.1.1.4'
Cu Cu 0.3201 1.2651 'International Tables Vol C Tables 4.2.6.8 and 6.1.1.4'

loop_
_geom_angle_atom_site_label_1
_geom_angle_atom_site_label_2
_geom_angle_atom_site_label_3
_geom_angle
_geom_angle_site_symmetry_1
_geom_angle_site_symmetry_3
_geom_angle_publ_flag
O4 Cu1 N2 172.2(3) 2_655 . ?
O4 Cu1 O1 90.3(3) 2_655 . ?
N2 Cu1 O1 84.8(3) . . ?
O4 Cu1 N1 103.4(4) 2_655 . ?
N2 Cu1 N1 82.1(4) . . ?
O1 Cu1 N1 165.5(3) . . ?
O2 Cu2 N4 173.5(4) . . ?
O2 Cu2 O3 89.8(3) . . ?
N4 Cu2 O3 84.2(4) . . ?
O2 Cu2 N3 103.4(3) . . ?
N4 Cu2 N3 82.5(4) . . ?
O3 Cu2 N3 166.4(3) . . ?
C5 N1 C1 120.4(9) . . ?
C5 N1 Cu1 114.4(7) . . ?
C1 N1 Cu1 125.1(8) . . ?
N1 C1 C2 120.9(12) . . ?
C3 C2 C1 118.0(13) . . ?
C2 C3 C4 119.7(12) . . ?
C5 C4 C3 119.3(13) . . ?
N1 C5 C4 121.6(11) . . ?
N1 C5 C6 114.2(9) . . ?
C4 C5 C6 124.1(11) . . ?
N2 C6 C5 109.3(9) . . ?
C6 N2 C7 119.1(8) . . ?
C6 N2 Cu1 108.3(6) . . ?
C7 N2 Cu1 110.3(6) . . ?
N2 C7 C8 108.7(8) . . ?
O2 C8 O1 121.8(9) . . ?
O2 C8 C7 117.4(10) . . ?
O1 C8 C7 120.7(9) . . ?
C8 O1 Cu1 112.9(6) . . ?
C8 O2 Cu2 126.8(7) . . ?
C13 N3 C9 120.3(9) . . ?
C13 N3 Cu2 112.4(7) . . ?
C9 N3 Cu2 127.3(7) . . ?
N3 C9 C10 120.8(10) . . ?
C11 C10 C9 118.5(11) . . ?
C10 C11 C12 121.4(12) . . ?
C11 C12 C13 119.0(12) . . ?
N3 C13 C12 119.8(10) . . ?
N3 C13 C14 115.4(10) . . ?
C12 C13 C14 124.8(11) . . ?
N4 C14 C13 114.3(11) . . ?
C14 N4 C15 130.3(11) . . ?
C14 N4 Cu2 115.1(9) . . ?
C15 N4 Cu2 111.0(7) . . ?
N4 C15 C16 110.5(9) . . ?
O3 C16 O4 123.2(10) . . ?
O3 C16 C15 119.4(9) . . ?
O4 C16 C15 117.4(10) . . ?
C16 O3 Cu2 113.3(6) . . ?
C16 O4 Cu1 125.6(7) . 3_665 ?
O5 Cl1 O6 109.3(3) . 2_665 ?
O5 Cl1 O6 109.3(3) . . ?
O6 Cl1 O6 109.7(3) 2_665 . ?
O5 Cl1 O6 109.3(3) . 3_565 ?
O6 Cl1 O6 109.7(3) 2_665 3_565 ?
O6 Cl1 O6 109.7(3) . 3_565 ?
O8 Cl2 O8 113.7(4) 3_675 . ?
O8 Cl2 O8 113.7(4) 3_675 2_765 ?
O8 Cl2 O8 113.7(4) . 2_765 ?
O8 Cl2 O7 104.8(5) 3_675 . ?
O8 Cl2 O7 104.8(5) . . ?
O8 Cl2 O7 104.8(5) 2_765 . ?
O9 Cl3 O10 108.8(5) . . ?
O9 Cl3 O10 108.8(5) . 2_665 ?
O10 Cl3 O10 110.2(5) . 2_665 ?
O9 Cl3 O10 108.8(5) . 3_565 ?
O10 Cl3 O10 110.2(5) . 3_565 ?
O10 Cl3 O10 110.2(5) 2_665 3_565 ?
O11 Cl4 O13 112.7(10) . . ?
O11 Cl4 O12 109.3(9) . . ?
O13 Cl4 O12 110.6(10) . . ?
O11 Cl4 O14 109.5(10) . . ?
O13 Cl4 O14 106.0(9) . . ?
O12 Cl4 O14 108.6(10) . . ?
O14 O12 Cl4 176(3) 17 . ?
O12 O14 Cl4 149(3) 18_545 . ?
O16 Cl5 O16 114.1(8) . 2_765 ?
O16 Cl5 O16 114.1(8) . 3_675 ?
O16 Cl5 O16 114.1(8) 2_765 3_675 ?
O16 Cl5 O15 104.3(10) . . ?
O16 Cl5 O15 104.3(10) 2_765 . ?
O16 Cl5 O15 104.3(10) 3_675 . ?
O16 Cl5 Cl5 75.7(10) . 10_776 ?
O16 Cl5 Cl5 75.7(10) 2_765 10_776 ?
O16 Cl5 Cl5 75.7(10) 3_675 10_776 ?
O15 Cl5 Cl5 180.000(7) . 10_776 ?
O16 Cl5 O16 58.4(7) . 12_656 ?
O16 Cl5 O16 58.4(7) 2_765 12_656 ?
O16 Cl5 O16 123.0(13) 3_675 12_656 ?
O15 Cl5 O16 132.7(7) . 12_656 ?
Cl5 Cl5 O16 47.3(7) 10_776 12_656 ?
O16 Cl5 O16 123.0(13) . 10_776 ?
O16 Cl5 O16 58.4(7) 2_765 10_776 ?
O16 Cl5 O16 58.4(7) 3_675 10_776 ?
O15 Cl5 O16 132.7(7) . 10_776 ?
Cl5 Cl5 O16 47.3(7) 10_776 10_776 ?
O16 Cl5 O16 79.1(11) 12_656 10_776 ?
O16 Cl5 O16 58.4(7) . 11_566 ?
O16 Cl5 O16 123.0(13) 2_765 11_566 ?
O16 Cl5 O16 58.4(7) 3_675 11_566 ?
O15 Cl5 O16 132.7(7) . 11_566 ?
Cl5 Cl5 O16 47.3(7) 10_776 11_566 ?
O16 Cl5 O16 79.1(11) 12_656 11_566 ?
O16 Cl5 O16 79.1(11) 10_776 11_566 ?
Cl5 O16 O16 74.6(6) . 12_656 ?
Cl5 O16 O16 74.6(6) . 11_566 ?
O16 O16 O16 92.1(16) 12_656 11_566 ?
Cl5 O16 Cl5 57.0(13) . 10_776 ?
O16 O16 Cl5 47.0(7) 12_656 10_776 ?
O16 O16 Cl5 47.0(7) 11_566 10_776 ?
O28 Cl6 O29 144(5) . . ?
O28 Cl6 O30 56(4) . . ?
O29 Cl6 O30 100(3) . . ?
O28 Cl6 O20 107(4) . . ?
O29 Cl6 O20 61(2) . . ?
O30 Cl6 O20 125(2) . . ?
O28 Cl6 O17 112(4) . . ?
O29 Cl6 O17 52(2) . . ?
O30 Cl6 O17 56(2) . . ?
O20 Cl6 O17 109.6(12) . . ?
O28 Cl6 O19 3(5) . . ?
O29 Cl6 O19 144(3) . . ?
O30 Cl6 O19 53(2) . . ?
O20 Cl6 O19 110.0(13) . . ?
O17 Cl6 O19 109.5(12) . . ?
O28 Cl6 O18 109(4) . . ?
O29 Cl6 O18 107(3) . . ?
O30 Cl6 O18 125(2) . . ?
O20 Cl6 O18 110.2(12) . . ?
O17 Cl6 O18 108.9(13) . . ?
O19 Cl6 O18 108.6(12) . . ?
O29 O17 O30 93(3) . . ?
O29 O17 Cl6 42.6(17) . . ?
O30 O17 Cl6 57(2) . . ?
O29 O17 O28 62(2) . . ?
O30 O17 O28 34.2(19) . . ?
Cl6 O17 O28 22.6(15) . . ?
Cl6 O18 O28 23.5(15) . . ?
O28 O19 O30 61(5) . . ?
O28 O19 Cl6 4(5) . . ?
O30 O19 Cl6 57.8(18) . . ?
O29 O20 Cl6 41.7(15) . . ?
O29 O20 O28 62(2) . . ?
Cl6 O20 O28 24.1(16) . . ?
O19 O28 Cl6 173(10) . . ?
O19 O28 O30 86(7) . . ?
Cl6 O28 O30 87(5) . . ?
O19 O28 O29 159(7) . . ?
Cl6 O28 O29 20(3) . . ?
O30 O28 O29 77(3) . . ?
O19 O28 O20 138(7) . . ?
Cl6 O28 O20 49(3) . . ?
O30 O28 O20 111(4) . . ?
O29 O28 O20 43.1(18) . . ?
O19 O28 O18 131(6) . . ?
Cl6 O28 O18 48(3) . . ?
O30 O28 O18 110(4) . . ?
O29 O28 O18 68(2) . . ?
O20 O28 O18 80(2) . . ?
O19 O28 O17 129(7) . . ?
Cl6 O28 O17 45(3) . . ?
O30 O28 O17 42(3) . . ?
O29 O28 O17 37.0(18) . . ?
O20 O28 O17 78.8(19) . . ?
O18 O28 O17 78(2) . . ?
Cl6 O29 O17 85(3) . . ?
Cl6 O29 O20 77(3) . . ?
O17 O29 O20 149(4) . . ?
Cl6 O29 O28 16(2) . . ?
O17 O29 O28 81(3) . . ?
O20 O29 O28 74(3) . . ?
Cl6 O29 O29 165(5) . 10_766 ?
O17 O29 O29 109(4) . 10_766 ?
O20 O29 O29 88(3) . 10_766 ?
O28 O29 O29 157(4) . 10_766 ?
Cl6 O29 O30 47(2) . . ?
O17 O29 O30 47(2) . . ?
O20 O29 O30 104(3) . . ?
O28 O29 O30 36.7(17) . . ?
O29 O29 O30 142(4) 10_766 . ?
O28 O30 O19 32(3) . . ?
O28 O30 O17 103(4) . . ?
O19 O30 O17 136(4) . . ?
O28 O30 Cl6 36(3) . . ?
O19 O30 Cl6 69(2) . . ?
O17 O30 Cl6 67(2) . . ?
O28 O30 O29 67(3) . . ?
O19 O30 O29 99(3) . . ?
O17 O30 O29 40.2(18) . . ?
Cl6 O30 O29 32.9(14) . . ?

loop_
_geom_bond_atom_site_label_1
_geom_bond_atom_site_label_2
_geom_bond_distance
_geom_bond_site_symmetry_2
_geom_bond_publ_flag
Cu1 O4 1.933(7) 2_655 ?
Cu1 N2 1.956(8) . ?
Cu1 O1 1.961(7) . ?
Cu1 N1 1.979(8) . ?
Cu2 O2 1.940(7) . ?
Cu2 N4 1.959(10) . ?
Cu2 O3 1.968(7) . ?
Cu2 N3 1.974(8) . ?
N1 C5 1.303(13) . ?
N1 C1 1.340(14) . ?
C1 C2 1.399(16) . ?
C2 C3 1.337(18) . ?
C3 C4 1.397(18) . ?
C4 C5 1.345(15) . ?
C5 C6 1.497(15) . ?
C6 N2 1.441(13) . ?
N2 C7 1.486(12) . ?
C7 C8 1.489(13) . ?
C8 O2 1.266(12) . ?
C8 O1 1.267(12) . ?
N3 C13 1.352(13) . ?
N3 C9 1.365(14) . ?
C9 C10 1.377(14) . ?
C10 C11 1.359(16) . ?
C11 C12 1.370(16) . ?
C12 C13 1.387(16) . ?
C13 C14 1.473(16) . ?
C14 N4 1.310(15) . ?
N4 C15 1.433(14) . ?
C15 C16 1.498(14) . ?
C16 O3 1.253(12) . ?
C16 O4 1.263(12) . ?
O4 Cu1 1.933(7) 3_665 ?
Cl1 O5 1.401(10) . ?
Cl1 O6 1.427(6) 2_665 ?
Cl1 O6 1.427(6) . ?
Cl1 O6 1.427(6) 3_565 ?
Cl2 O8 1.388(7) 3_675 ?
Cl2 O8 1.388(8) . ?
Cl2 O8 1.388(7) 2_765 ?
Cl2 O7 1.454(12) . ?
Cl3 O9 1.371(11) . ?
Cl3 O10 1.427(7) . ?
Cl3 O10 1.427(8) 2_665 ?
Cl3 O10 1.427(8) 3_565 ?
Cl4 O11 1.384(12) . ?
Cl4 O13 1.388(12) . ?
Cl4 O12 1.395(12) . ?
Cl4 O14 1.413(12) . ?
O12 O14 0.865(19) 17 ?
O14 O12 0.865(19) 18_545 ?
Cl5 O16 1.410(13) . ?
Cl5 O16 1.410(14) 2_765 ?
Cl5 O16 1.410(14) 3_675 ?
Cl5 O15 1.434(15) . ?
Cl5 Cl5 1.61(3) 10_776 ?
Cl5 O16 1.86(2) 12_656 ?
Cl5 O16 1.86(2) 10_776 ?
Cl5 O16 1.86(2) 11_566 ?
O16 O16 1.64(3) 12_656 ?
O16 O16 1.64(3) 11_566 ?
O16 Cl5 1.86(2) 10_776 ?
Cl6 O28 0.75(4) . ?
Cl6 O29 0.95(3) . ?
Cl6 O30 1.27(4) . ?
Cl6 O20 1.385(14) . ?
Cl6 O17 1.392(14) . ?
Cl6 O19 1.395(14) . ?
Cl6 O18 1.397(14) . ?
O17 O29 1.11(4) . ?
O17 O30 1.26(4) . ?
O17 O28 1.82(5) . ?
O18 O28 1.79(5) . ?
O19 O28 0.64(4) . ?
O19 O30 1.20(5) . ?
O20 O29 1.25(4) . ?
O20 O28 1.76(5) . ?
O22 O25 0.81(3) . ?
O28 O30 1.05(4) . ?
O28 O29 1.62(5) . ?
O29 O29 1.69(7) 10_766 ?
O29 O30 1.71(5) . ?
